data_4131729
loop_
_publ_author_name
'Dolgopolova, Ekaterina A.'
'Ejegbavwo, Otega A.'
'Martin, Corey R.'
'Smith, Mark D.'
'Setyawan, Wahyu'
'Karakalos, Stavros G.'
'Henager, Charles H.'
'Zur Loye, Hans-Conrad'
'Shustova, Natalia B.'

_publ_section_title
;
 Multifaceted Modularity: A Key for Stepwise Building of Hierarchical
 Complexity in Actinide Metal-Organic Frameworks.
;
_journal_issue 46
_journal_name_full 'Journal of the American Chemical Society'
_journal_page_first 16852
_journal_page_last 16861
_journal_paper_doi 10.1021/jacs.7b09496
_journal_volume 139
_journal_year 2017
_chemical_formula_moiety 'C64 H48 O32 Zr6'
_chemical_formula_sum 'C64 H48 O32 Zr6'
_chemical_formula_weight 1876.34
_space_group_crystal_system tetragonal
_space_group_IT_number 131
_space_group_name_Hall '-P 4c 2'
_space_group_name_H-M_alt 'P 42/m m c'
_atom_sites_solution_hydrogens geom
_atom_sites_solution_primary dual
_audit_creation_date 2017-05-24
_audit_creation_method
;
Olex2 1.2
(compiled 2017.03.28 svn.r3405 for OlexSys, GUI svn.r5337)
;
_cell_angle_alpha 90
_cell_angle_beta 90
_cell_angle_gamma 90
_cell_formula_units_Z 2
_cell_length_a 24.4443(11)
_cell_length_b 24.4443(11)
_cell_length_c 14.3985(6)
_cell_measurement_reflns_used 6909
_cell_measurement_temperature 100(2)
_cell_measurement_theta_max 24.62
_cell_measurement_theta_min 2.34
_cell_volume 8603.4(7)
_computing_cell_refinement 'SAINT v8.37A (Bruker, 2015)'
_computing_data_collection 'Bruker APEX3 v2016.5-0 (Bruker, 2016)'
_computing_data_reduction 'SAINT v8.37A (Bruker, 2015)'
_computing_molecular_graphics 'Olex2 (Dolomanov et al., 2009)'
_computing_publication_material 'Olex2 (Dolomanov et al., 2009)'
_computing_structure_refinement 'XL (Sheldrick, 2008)'
_computing_structure_solution 'ShelXT (Sheldrick, 2015)'
_diffrn_ambient_temperature 100(2)
_diffrn_detector 'Bruker PHOTON-100 area detector'
_diffrn_detector_area_resol_mean 10.4
_diffrn_detector_type 'CMOS area detector'
_diffrn_measured_fraction_theta_full 0.995
_diffrn_measured_fraction_theta_max 0.995
_diffrn_measurement_device 'three-circle diffractometer'
_diffrn_measurement_device_type 'Bruker D8 Quest'
_diffrn_measurement_method '\w and \f scans'
_diffrn_radiation_monochromator 'mirror optics'
_diffrn_radiation_probe x-ray
_diffrn_radiation_type MoK\a
_diffrn_radiation_wavelength 0.71073
_diffrn_reflns_av_R_equivalents 0.1435
_diffrn_reflns_av_unetI/netI 0.0629
_diffrn_reflns_Laue_measured_fraction_full 0.995
_diffrn_reflns_Laue_measured_fraction_max 0.995
_diffrn_reflns_limit_h_max 26
_diffrn_reflns_limit_h_min -29
_diffrn_reflns_limit_k_max 29
_diffrn_reflns_limit_k_min -28
_diffrn_reflns_limit_l_max 16
_diffrn_reflns_limit_l_min -16
_diffrn_reflns_number 44828
_diffrn_reflns_point_group_measured_fraction_full 0.995
_diffrn_reflns_point_group_measured_fraction_max 0.995
_diffrn_reflns_theta_full 25.048
_diffrn_reflns_theta_max 25.048
_diffrn_reflns_theta_min 2.186
_diffrn_source 'microfocus sealed X-ray tube'
_diffrn_source_type 'Incoatec I\ms'
_diffrn_standards_number 0
_exptl_absorpt_coefficient_mu 0.386
_exptl_absorpt_correction_T_max 0.7452
_exptl_absorpt_correction_T_min 0.6930
_exptl_absorpt_correction_type multi-scan
_exptl_absorpt_process_details
;
SADABS-2016/2 (Bruker,2016/2) was used for absorption correction.
wR2(int) was 0.0890 before and 0.0616 after correction.
The Ratio of minimum to maximum transmission is 0.9300.
The \l/2 correction factor is Not present.
;
_exptl_crystal_colour colourless
_exptl_crystal_colour_primary colourless
_exptl_crystal_density_diffrn 0.724
_exptl_crystal_description block
_exptl_crystal_F_000 1856
_exptl_crystal_size_max 0.06
_exptl_crystal_size_mid 0.04
_exptl_crystal_size_min 0.04
_refine_diff_density_max 0.658
_refine_diff_density_min -0.946
_refine_diff_density_rms 0.078
_refine_ls_extinction_method none
_refine_ls_goodness_of_fit_ref 1.072
_refine_ls_hydrogen_treatment constr
_refine_ls_matrix_type full
_refine_ls_number_parameters 126
_refine_ls_number_reflns 4165
_refine_ls_number_restraints 130
_refine_ls_restrained_S_all 1.146
_refine_ls_R_factor_all 0.0797
_refine_ls_R_factor_gt 0.0530
_refine_ls_shift/su_max 0.000
_refine_ls_shift/su_mean 0.000
_refine_ls_structure_factor_coef Fsqd
_refine_ls_weighting_details 'w=1/[\s^2^(Fo^2^)+(0.0923P)^2^] where P=(Fo^2^+2Fc^2^)/3'
_refine_ls_weighting_scheme calc
_refine_ls_wR_factor_gt 0.1489
_refine_ls_wR_factor_ref 0.1615
_reflns_Friedel_coverage 0.000
_reflns_number_gt 2727
_reflns_number_total 4165
_reflns_threshold_expression 'I > 2\s(I)'
_cod_data_source_file ja7b09496_si_003.cif
_cod_data_source_block pcn700th2_sq
_cod_original_cell_volume 8603.4(9)
_cod_database_code 4131729
_shelx_shelxl_version_number 2016/6
_shelx_space_group_comment
;
The symmetry employed for this shelxl refinement is uniquely defined
by the following loop, which should always be used as a source of
symmetry information in preference to the above space-group names.
They are only intended as comments.
;
_shelx_estimated_absorpt_t_max 0.985
_shelx_estimated_absorpt_t_min 0.977
_olex2_refinement_description
;
1. Fixed Uiso
 At 1.2 times of:
  All C(H) groups
 At 1.5 times of:
  All C(H,H,H) groups
2. Restrained distances
 C8-C4
 1.55 with sigma of 0.015
3. Uiso/Uaniso restraints and constraints
Uanis(O4) \\sim Ueq, Uanis(C1) \\sim Ueq, Uanis(O3) \\sim Ueq, Uanis(C2) \\sim
Ueq, Uanis(C7) \\sim Ueq, Uanis(C6) \\sim Ueq, Uanis(C5) \\sim Ueq, Uanis(C4)
\\sim Ueq, Uanis(C8) \\sim Ueq, Uanis(C3) \\sim Ueq: with sigma of 0.0125 and
sigma for terminal atoms of 0.025
4. Rigid body (RIGU) restrains
 O4, C1, O3, C2, C7, C6, C5, C4, C8, C3
 with sigma for 1-2 distances of 0.015 and sigma for 1-3 distances of 0.015
5.a Aromatic/amide H refined with riding coordinates:
 C3(H3), C6(H6), C7(H7)
5.b Idealised Me refined as rotating group:
 C8(H8A,H8B,H8C)
;
_olex2_submission_special_instructions 'No special instructions were received'

loop_
_space_group_symop_operation_xyz
'x, y, z'
'-x, -y, z'
'-y, x, z+1/2'
'y, -x, z+1/2'
'-x, y, -z'
'x, -y, -z'
'y, x, -z+1/2'
'-y, -x, -z+1/2'
'-x, -y, -z'
'x, y, -z'
'y, -x, -z-1/2'
'-y, x, -z-1/2'
'x, -y, z'
'-x, y, z'
'-y, -x, z-1/2'
'y, x, z-1/2'

loop_
_atom_site_label
_atom_site_type_symbol
_atom_site_fract_x
_atom_site_fract_y
_atom_site_fract_z
_atom_site_U_iso_or_equiv
_atom_site_adp_type
_atom_site_occupancy
_atom_site_site_symmetry_order
_atom_site_calc_flag
_atom_site_refinement_flags_posn
_atom_site_refinement_flags_adp
_atom_site_refinement_flags_occupancy
Zr1 Zr 0.07243(2) 0.500000 0.37775(5) 0.0418(2) Uani 1 2 d S T P
Zr2 Zr 0.000000 0.39994(3) 0.500000 0.0287(3) Uani 1 4 d S T P
O1 O 0.000000 0.45125(19) 0.3781(4) 0.0764(19) Uani 1 2 d S T P
O2 O 0.0734(2) 0.4498(2) 0.500000 0.0783(17) Uani 1 2 d S T P
O3 O 0.05452(11) 0.35335(11) 0.4094(2) 0.0459(8) Uani 1 1 d . U .
O4 O 0.10122(14) 0.41721(13) 0.3285(3) 0.0771(12) Uani 1 1 d . U .
O5 O 0.0686(3) 0.500000 0.2239(4) 0.093(2) Uani 1 2 d S T P
O6 O 0.1617(2) 0.500000 0.3840(4) 0.090(2) Uani 1 2 d S T P
C1 C 0.0919(2) 0.36771(19) 0.3564(4) 0.0615(15) Uani 1 1 d . U .
C2 C 0.1297(2) 0.3253(2) 0.3202(5) 0.0767(18) Uani 1 1 d . U .
C3 C 0.1273(2) 0.2744(2) 0.3567(5) 0.085(2) Uani 1 1 d . U .
H3 H 0.100441 0.266583 0.402510 0.103 Uiso 1 1 calc R . .
C4 C 0.1640(3) 0.2319(2) 0.3287(5) 0.096(2) Uani 1 1 d D U .
C5 C 0.2029(2) 0.2449(2) 0.2657(5) 0.093(2) Uani 1 1 d . U .
C6 C 0.2055(3) 0.2975(3) 0.2273(7) 0.142(3) Uani 1 1 d . U .
H6 H 0.232947 0.306184 0.182971 0.171 Uiso 1 1 calc R . .
C7 C 0.1677(3) 0.3368(3) 0.2546(6) 0.134(3) Uani 1 1 d . U .
H7 H 0.168542 0.372095 0.226908 0.161 Uiso 1 1 calc R . .
C8 C 0.1615(5) 0.1759(4) 0.3754(8) 0.235(6) Uani 1 1 d D U .
H8A H 0.129587 0.174270 0.416477 0.352 Uiso 1 1 calc GR . .
H8B H 0.194860 0.170044 0.411761 0.352 Uiso 1 1 calc GR . .
H8C H 0.158455 0.147387 0.327772 0.352 Uiso 1 1 calc GR . .

loop_
_atom_site_aniso_label
_atom_site_aniso_U_11
_atom_site_aniso_U_22
_atom_site_aniso_U_33
_atom_site_aniso_U_23
_atom_site_aniso_U_13
_atom_site_aniso_U_12
Zr1 0.0285(4) 0.0187(3) 0.0781(5) 0.000 0.0208(3) 0.000
Zr2 0.0094(4) 0.0091(4) 0.0675(6) 0.000 0.000 0.000
O1 0.025(2) 0.037(3) 0.167(6) 0.035(3) 0.000 0.000
O2 0.105(5) 0.049(3) 0.080(4) 0.000 0.000 -0.053(3)
O3 0.0253(16) 0.0213(15) 0.091(2) -0.0090(15) 0.0133(16) 0.0001(13)
O4 0.073(3) 0.0317(19) 0.126(3) 0.001(2) 0.053(2) 0.0079(18)
O5 0.136(5) 0.052(3) 0.090(4) 0.000 0.055(4) 0.000
O6 0.036(3) 0.058(3) 0.178(6) 0.000 0.045(3) 0.000
C1 0.045(3) 0.026(3) 0.114(4) -0.014(3) 0.027(3) 0.002(2)
C2 0.064(4) 0.033(3) 0.133(5) -0.010(3) 0.041(4) 0.007(3)
C3 0.068(4) 0.044(3) 0.144(5) -0.010(3) 0.051(4) 0.014(3)
C4 0.084(4) 0.048(3) 0.157(6) -0.007(4) 0.057(4) 0.028(3)
C5 0.062(4) 0.063(4) 0.155(6) -0.035(4) 0.042(4) 0.007(3)
C6 0.123(6) 0.078(5) 0.226(8) -0.011(5) 0.096(6) 0.027(4)
C7 0.124(6) 0.063(4) 0.215(7) 0.002(5) 0.118(5) 0.029(4)
C8 0.221(11) 0.110(7) 0.373(13) 0.064(8) 0.157(10) 0.098(8)

loop_
_atom_type_symbol
_atom_type_description
_atom_type_scat_dispersion_real
_atom_type_scat_dispersion_imag
_atom_type_scat_source
C C 0.0033 0.0016 'International Tables Vol C Tables 4.2.6.8 and 6.1.1.4'
H H 0.0000 0.0000 'International Tables Vol C Tables 4.2.6.8 and 6.1.1.4'
O O 0.0106 0.0060 'International Tables Vol C Tables 4.2.6.8 and 6.1.1.4'
Zr Zr -2.9673 0.5597 'International Tables Vol C Tables 4.2.6.8 and 6.1.1.4'

loop_
_geom_angle_atom_site_label_1
_geom_angle_atom_site_label_2
_geom_angle_atom_site_label_3
_geom_angle
_geom_angle_site_symmetry_1
_geom_angle_site_symmetry_3
Zr1 Zr1 Zr1 90.0 10_556 2_565
Zr2 Zr1 Zr1 59.565(11) 9_566 2_565
Zr2 Zr1 Zr1 59.565(11) . 2_565
Zr2 Zr1 Zr1 59.760(12) 9_566 10_556
Zr2 Zr1 Zr1 59.760(12) . 10_556
Zr2 Zr1 Zr2 88.82(2) 9_566 .
O1 Zr1 Zr1 33.94(11) 2_565 2_565
O1 Zr1 Zr1 33.94(11) . 2_565
O1 Zr1 Zr1 89.88(17) . 10_556
O1 Zr1 Zr1 89.88(17) 2_565 10_556
O1 Zr1 Zr2 35.70(14) 2_565 9_566
O1 Zr1 Zr2 88.25(14) 2_565 .
O1 Zr1 Zr2 88.25(14) . 9_566
O1 Zr1 Zr2 35.70(14) . .
O1 Zr1 O1 67.9(2) . 2_565
O1 Zr1 O2 71.84(19) 2_565 13_565
O1 Zr1 O2 109.1(2) 2_565 .
O1 Zr1 O2 71.84(19) . .
O1 Zr1 O2 109.1(2) . 13_565
O1 Zr1 O4 76.04(15) 2_565 13_565
O1 Zr1 O4 76.04(15) . .
O1 Zr1 O4 139.47(15) . 13_565
O1 Zr1 O4 139.47(15) 2_565 .
O1 Zr1 O5 88.1(2) . .
O1 Zr1 O5 88.1(2) 2_565 .
O1 Zr1 O6 145.97(10) 2_565 .
O1 Zr1 O6 145.97(10) . .
O2 Zr1 Zr1 34.87(11) 13_565 10_556
O2 Zr1 Zr1 90.64(15) 13_565 2_565
O2 Zr1 Zr1 90.64(15) . 2_565
O2 Zr1 Zr1 34.87(11) . 10_556
O2 Zr1 Zr2 36.14(13) 13_565 9_566
O2 Zr1 Zr2 36.14(13) . .
O2 Zr1 Zr2 89.57(14) 13_565 .
O2 Zr1 Zr2 89.57(14) . 9_566
O2 Zr1 O2 69.7(2) . 13_565
O2 Zr1 O4 75.03(16) . .
O2 Zr1 O4 140.07(15) 13_565 .
O2 Zr1 O4 140.07(15) . 13_565
O2 Zr1 O4 75.02(16) 13_565 13_565
O2 Zr1 O5 145.10(10) 13_565 .
O2 Zr1 O5 145.10(10) . .
O2 Zr1 O6 87.4(2) . .
O2 Zr1 O6 87.4(2) 13_565 .
O4 Zr1 Zr1 108.17(9) 13_565 2_565
O4 Zr1 Zr1 108.30(10) 13_565 10_556
O4 Zr1 Zr1 108.17(9) . 2_565
O4 Zr1 Zr1 108.30(10) . 10_556
O4 Zr1 Zr2 71.86(8) . .
O4 Zr1 Zr2 160.68(9) . 9_566
O4 Zr1 Zr2 71.86(8) 13_565 9_566
O4 Zr1 Zr2 160.68(9) 13_565 .
O4 Zr1 O4 127.46(17) 13_565 .
O5 Zr1 Zr1 87.56(17) . 2_565
O5 Zr1 Zr1 177.56(17) . 10_556
O5 Zr1 Zr2 118.79(11) . 9_566
O5 Zr1 Zr2 118.79(11) . .
O5 Zr1 O4 72.51(12) . .
O5 Zr1 O4 72.51(12) . 13_565
O6 Zr1 Zr1 177.62(16) . 2_565
O6 Zr1 Zr1 87.62(16) . 10_556
O6 Zr1 Zr2 119.03(10) . 9_566
O6 Zr1 Zr2 119.03(10) . .
O6 Zr1 O4 72.63(11) . .
O6 Zr1 O4 72.63(11) . 13_565
O6 Zr1 O5 94.8(2) . .
Zr1 Zr2 Zr1 60.48(2) . 10_556
Zr1 Zr2 Zr1 91.18(2) . 9_566
Zr1 Zr2 Zr1 60.48(2) 9_566 2_565
Zr1 Zr2 Zr1 91.18(2) 10_556 2_565
Zr1 Zr2 Zr1 60.87(2) . 2_565
Zr1 Zr2 Zr1 60.87(2) 10_556 9_566
O1 Zr2 Zr1 90.17(13) 10_556 .
O1 Zr2 Zr1 35.25(8) . .
O1 Zr2 Zr1 35.26(8) 10_556 9_566
O1 Zr2 Zr1 90.17(13) . 10_556
O1 Zr2 Zr1 90.17(13) . 9_566
O1 Zr2 Zr1 90.18(13) 10_556 2_565
O1 Zr2 Zr1 35.25(8) . 2_565
O1 Zr2 Zr1 35.26(8) 10_556 10_556
O1 Zr2 O1 108.9(3) 10_556 .
O1 Zr2 O2 70.93(11) 10_556 5_556
O1 Zr2 O2 70.93(11) 10_556 .
O1 Zr2 O2 70.93(11) . 5_556
O1 Zr2 O2 70.93(11) . .
O1 Zr2 O3 142.07(8) . 10_556
O1 Zr2 O3 142.07(8) 10_556 14
O1 Zr2 O3 79.47(15) . 14
O1 Zr2 O3 79.46(14) . .
O1 Zr2 O3 79.46(15) 10_556 5_556
O1 Zr2 O3 79.46(14) 10_556 10_556
O1 Zr2 O3 142.07(8) 10_556 .
O1 Zr2 O3 142.07(8) . 5_556
O2 Zr2 Zr1 91.47(14) . 2_565
O2 Zr2 Zr1 35.68(8) 5_556 9_566
O2 Zr2 Zr1 91.47(14) 5_556 .
O2 Zr2 Zr1 35.68(8) . .
O2 Zr2 Zr1 91.47(14) . 9_566
O2 Zr2 Zr1 35.68(8) . 10_556
O2 Zr2 Zr1 91.47(14) 5_556 10_556
O2 Zr2 Zr1 35.68(8) 5_556 2_565
O2 Zr2 O2 111.6(3) 5_556 .
O2 Zr2 O3 142.88(9) 5_556 .
O2 Zr2 O3 142.88(9) . 14
O2 Zr2 O3 142.88(9) 5_556 10_556
O2 Zr2 O3 77.79(14) . 10_556
O2 Zr2 O3 142.88(9) . 5_556
O2 Zr2 O3 77.79(14) . .
O2 Zr2 O3 77.79(14) 5_556 5_556
O2 Zr2 O3 77.79(14) 5_556 14
O3 Zr2 Zr1 75.82(7) 14 2_565
O3 Zr2 Zr1 75.82(7) 5_556 9_566
O3 Zr2 Zr1 167.00(8) 5_556 .
O3 Zr2 Zr1 167.00(8) 10_556 2_565
O3 Zr2 Zr1 167.00(8) . 9_566
O3 Zr2 Zr1 75.82(7) 10_556 10_556
O3 Zr2 Zr1 111.90(9) 10_556 9_566
O3 Zr2 Zr1 110.88(7) 10_556 .
O3 Zr2 Zr1 167.00(8) 14 10_556
O3 Zr2 Zr1 111.90(9) . 2_565
O3 Zr2 Zr1 110.88(7) 14 9_566
O3 Zr2 Zr1 111.90(9) 5_556 10_556
O3 Zr2 Zr1 111.90(9) 14 .
O3 Zr2 Zr1 75.82(7) . .
O3 Zr2 Zr1 110.88(7) 5_556 2_565
O3 Zr2 Zr1 110.88(7) . 10_556
O3 Zr2 O3 75.16(15) 14 .
O3 Zr2 O3 75.16(15) 10_556 5_556
O3 Zr2 O3 73.31(17) 14 5_556
O3 Zr2 O3 117.18(15) 5_556 .
O3 Zr2 O3 73.31(17) 10_556 .
O3 Zr2 O3 117.18(15) 14 10_556
Zr1 O1 Zr1 112.1(2) . 2_565
Zr1 O1 Zr2 109.04(19) 2_565 .
Zr1 O1 Zr2 109.04(19) . .
Zr1 O2 Zr1 110.3(2) . 10_556
Zr1 O2 Zr2 108.18(18) . .
Zr1 O2 Zr2 108.19(18) 10_556 .
C1 O3 Zr2 132.0(3) . .
C1 O4 Zr1 133.3(3) . .
O3 C1 O4 125.7(4) . .
O3 C1 C2 118.5(4) . .
O4 C1 C2 115.8(4) . .
C3 C2 C1 118.6(5) . .
C3 C2 C7 119.5(5) . .
C7 C2 C1 121.8(5) . .
C2 C3 H3 118.9 . .
C2 C3 C4 122.1(5) . .
C4 C3 H3 118.9 . .
C3 C4 C8 120.2(6) . .
C5 C4 C3 117.3(6) . .
C5 C4 C8 122.3(6) . .
C4 C5 C5 121.0(6) . 7
C4 C5 C6 120.9(5) . .
C6 C5 C5 118.1(6) . 7
C5 C6 H6 120.2 . .
C7 C6 C5 119.5(7) . .
C7 C6 H6 120.2 . .
C2 C7 C6 120.6(7) . .
C2 C7 H7 119.7 . .
C6 C7 H7 119.7 . .
C4 C8 H8A 109.5 . .
C4 C8 H8B 109.5 . .
C4 C8 H8C 109.5 . .
H8A C8 H8B 109.5 . .
H8A C8 H8C 109.5 . .
H8B C8 H8C 109.5 . .

loop_
_geom_bond_atom_site_label_1
_geom_bond_atom_site_label_2
_geom_bond_distance
_geom_bond_site_symmetry_2
Zr1 Zr1 3.5410(12) 2_565
Zr1 Zr1 3.5205(14) 10_556
Zr1 Zr2 3.4950(6) 9_566
Zr1 Zr2 3.4950(6) .
Zr1 O1 2.134(3) .
Zr1 O1 2.134(3) 2_565
Zr1 O2 2.146(3) 13_565
Zr1 O2 2.145(3) .
Zr1 O4 2.257(3) .
Zr1 O4 2.257(3) 13_565
Zr1 O5 2.217(6) .
Zr1 O6 2.184(5) .
Zr2 O1 2.158(5) 10_556
Zr2 O1 2.158(5) .
Zr2 O2 2.169(5) 5_556
Zr2 O2 2.169(5) .
Zr2 O3 2.185(3) .
Zr2 O3 2.185(3) 14
Zr2 O3 2.185(3) 5_556
Zr2 O3 2.185(3) 10_556
O3 C1 1.242(6) .
O4 C1 1.295(6) .
C1 C2 1.484(6) .
C2 C3 1.353(7) .
C2 C7 1.354(8) .
C3 H3 0.9500 .
C3 C4 1.429(7) .
C4 C5 1.353(8) .
C4 C8 1.526(8) .
C5 C5 1.522(11) 7
C5 C6 1.400(9) .
C6 H6 0.9500 .
C6 C7 1.390(8) .
C7 H7 0.9500 .
C8 H8A 0.9800 .
C8 H8B 0.9800 .
C8 H8C 0.9800 .
